data_7123861
loop_
_publ_author_name
'Sodreau, Alexandre'
'Lentz, Nicolas'
'Frutos, Maria'
'Ladeira, Sonia'
'Nayral, Celine'
'Delpech, Fabien'
'Madec, David'

_publ_section_title
;
 Symmetric and non-symmetric bis-metallylene iron complexes, precursors of
 iron germanide nanoparticles
;
_journal_name_full 'Chemical Communications'
_journal_paper_doi 10.1039/C9CC05063A
_journal_year 2019
_chemical_formula_moiety 'C35 H64 Cl Fe Ge N5 O3 Si2 Sn'
_chemical_formula_sum 'C35 H64 Cl Fe Ge N5 O3 Si2 Sn'
_chemical_formula_weight 941.71
_space_group_IT_number 7
_space_group_name_Hall 'P -2yc'
_space_group_name_H-M_alt 'P 1 c 1'
_symmetry_cell_setting monoclinic
_symmetry_Int_Tables_number 7
_symmetry_space_group_name_Hall 'P -2yc'
_symmetry_space_group_name_H-M 'P 1 c 1'
_atom_sites_solution_hydrogens geom
_audit_update_record
;
2018-10-26 deposited with the CCDC.    2019-07-15 downloaded from the CCDC.
;
_cell_angle_alpha 90
_cell_angle_beta 105.207(2)
_cell_angle_gamma 90
_cell_formula_units_Z 4
_cell_length_a 10.8967(4)
_cell_length_b 33.0836(13)
_cell_length_c 13.0091(6)
_cell_measurement_reflns_used 9944
_cell_measurement_temperature 193(2)
_cell_measurement_theta_max 28.28
_cell_measurement_theta_min 3.09
_cell_volume 4525.6(3)
_computing_cell_refinement 'APEX2 and SAINT'
_computing_data_collection APEX2
_computing_data_reduction SAINT
_computing_molecular_graphics 'Ortep-3 for Windows (Farrugia, 1997)'
_computing_publication_material 'WinGX publication routines (Farrugia, 1999)'
_computing_structure_refinement 'SHELXL-2014/7 (Sheldrick, 2014)'
_computing_structure_solution 'SHELXT (Sheldrick, 2015)'
_diffrn_ambient_temperature 193(2)
_diffrn_measured_fraction_theta_full 0.996
_diffrn_measured_fraction_theta_max 0.996
_diffrn_measurement_device_type 'Bruker Kappa APEX II Quazar'
_diffrn_measurement_method 'phi and omega scans'
_diffrn_radiation_monochromator 'multilayer optics'
_diffrn_radiation_source 'microfocus sealed tube'
_diffrn_radiation_type MoK\a
_diffrn_radiation_wavelength 0.71073
_diffrn_reflns_av_R_equivalents 0.037
_diffrn_reflns_av_unetI/netI 0.0453
_diffrn_reflns_Laue_measured_fraction_full 0.996
_diffrn_reflns_Laue_measured_fraction_max 0.996
_diffrn_reflns_limit_h_max 13
_diffrn_reflns_limit_h_min -13
_diffrn_reflns_limit_k_max 39
_diffrn_reflns_limit_k_min -40
_diffrn_reflns_limit_l_max 15
_diffrn_reflns_limit_l_min -14
_diffrn_reflns_number 38811
_diffrn_reflns_point_group_measured_fraction_full 0.825
_diffrn_reflns_point_group_measured_fraction_max 0.825
_diffrn_reflns_theta_full 25.242
_diffrn_reflns_theta_max 25.68
_diffrn_reflns_theta_min 3.481
_diffrn_standards_decay_% 0
_diffrn_standards_interval_count 0
_diffrn_standards_interval_time 0
_diffrn_standards_number 0
_exptl_absorpt_coefficient_mu 1.672
_exptl_absorpt_correction_T_max 0.7453
_exptl_absorpt_correction_T_min 0.6451
_exptl_absorpt_correction_type multi-scan
_exptl_absorpt_process_details 'SADABS (Bruker-AXS)'
_exptl_crystal_colour yellow
_exptl_crystal_density_diffrn 1.382
_exptl_crystal_density_method 'not measured'
_exptl_crystal_description stick
_exptl_crystal_F_000 1944
_exptl_crystal_size_max 0.2
_exptl_crystal_size_mid 0.08
_exptl_crystal_size_min 0.08
_refine_diff_density_max 2.876
_refine_diff_density_min -0.591
_refine_diff_density_rms 0.108
_refine_ls_abs_structure_details
;
 Flack x determined using 3926 quotients [(I+)-(I-)]/[(I+)+(I-)]
 (Parsons, Flack and Wagner, Acta Cryst. B69 (2013) 249-259).
;
_refine_ls_abs_structure_Flack -0.007(8)
_refine_ls_extinction_method none
_refine_ls_goodness_of_fit_ref 1.05
_refine_ls_hydrogen_treatment constr
_refine_ls_matrix_type full
_refine_ls_number_parameters 1022
_refine_ls_number_reflns 14165
_refine_ls_number_restraints 260
_refine_ls_restrained_S_all 1.046
_refine_ls_R_factor_all 0.0538
_refine_ls_R_factor_gt 0.0428
_refine_ls_shift/su_max 0.003
_refine_ls_shift/su_mean 0
_refine_ls_structure_factor_coef Fsqd
_refine_ls_weighting_details 'w=1/[\s^2^(Fo^2^)+(0.0645P)^2^+1.5761P] where P=(Fo^2^+2Fc^2^)/3'
_refine_ls_weighting_scheme calc
_refine_ls_wR_factor_gt 0.1047
_refine_ls_wR_factor_ref 0.1109
_reflns_Friedel_coverage 0.653
_reflns_Friedel_fraction_full 0.654
_reflns_Friedel_fraction_max 0.653
_reflns_number_gt 11897
_reflns_number_total 14165
_reflns_threshold_expression 'I > 2\s(I)'
_cod_data_source_file c9cc05063a2.cif
_cod_data_source_block 3
_cod_original_sg_symbol_H-M 'P c'
_cod_database_code 7123861

loop_
_symmetry_equiv_pos_as_xyz
'x, y, z'
'x, -y, z+1/2'

loop_
_atom_site_label
_atom_site_type_symbol
_atom_site_fract_x
_atom_site_fract_y
_atom_site_fract_z
_atom_site_U_iso_or_equiv
_atom_site_adp_type
_atom_site_occupancy
_atom_site_site_symmetry_order
_atom_site_calc_flag
_atom_site_refinement_flags_posn
_atom_site_refinement_flags_adp
_atom_site_refinement_flags_occupancy
_atom_site_disorder_assembly
_atom_site_disorder_group
C1 C 0.3584(8) 0.6724(3) 0.8431(7) 0.036(2) Uani 1 1 d . . . . .
C2 C 0.4605(8) 0.6161(3) 0.7031(7) 0.036(2) Uani 1 1 d . . . . .
C3 C 0.2410(8) 0.5847(3) 0.7868(7) 0.034(2) Uani 1 1 d . . . . .
C4 C 0.2656(7) 0.6511(2) 0.4650(6) 0.0260(17) Uani 1 1 d . . . . .
C5 C 0.3164(9) 0.6495(3) 0.3652(7) 0.036(2) Uani 1 1 d . . . . .
C6 C 0.2088(13) 0.6415(4) 0.2638(8) 0.066(3) Uani 1 1 d . . . . .
H6A H 0.1661 0.667 0.2378 0.098 Uiso 1 1 calc R U . . .
H6B H 0.1472 0.6226 0.2802 0.098 Uiso 1 1 calc R U . . .
H6C H 0.2446 0.6297 0.2088 0.098 Uiso 1 1 calc R U . . .
C7 C 0.3850(14) 0.6878(4) 0.3431(10) 0.074(4) Uani 1 1 d . . . . .
H7A H 0.326 0.7107 0.3318 0.112 Uiso 1 1 calc R U . . .
H7B H 0.4152 0.6837 0.2792 0.112 Uiso 1 1 calc R U . . .
H7C H 0.4576 0.6934 0.4041 0.112 Uiso 1 1 calc R U . . .
C8 C 0.4175(11) 0.6146(4) 0.3799(9) 0.060(3) Uani 1 1 d . . . . .
H8A H 0.4574 0.6151 0.3206 0.09 Uiso 1 1 calc R U . . .
H8B H 0.3754 0.5885 0.381 0.09 Uiso 1 1 calc R U . . .
H8C H 0.4826 0.6185 0.4471 0.09 Uiso 1 1 calc R U . . .
C9 C 0.3393(9) 0.7206(3) 0.5502(8) 0.042(2) Uani 1 1 d . . . . .
H9 H 0.3377 0.7322 0.4788 0.05 Uiso 1 1 calc R U . . .
C10 C 0.4776(9) 0.7169(3) 0.6156(10) 0.060(3) Uani 1 1 d . . . . .
H10A H 0.4808 0.703 0.6828 0.09 Uiso 1 1 calc R U . . .
H10B H 0.5148 0.7439 0.6307 0.09 Uiso 1 1 calc R U . . .
H10C H 0.5258 0.7014 0.5752 0.09 Uiso 1 1 calc R U . . .
C11 C 0.2675(11) 0.7487(3) 0.6054(9) 0.054(3) Uani 1 1 d . . . . .
H11A H 0.252 0.7351 0.6678 0.081 Uiso 1 1 calc R U . . .
H11B H 0.186 0.7561 0.556 0.081 Uiso 1 1 calc R U . . .
H11C H 0.3179 0.7732 0.6283 0.081 Uiso 1 1 calc R U . . .
C12 C 0.1693(9) 0.5796(2) 0.4584(7) 0.037(2) Uani 1 1 d . . . . .
H12 H 0.1719 0.5782 0.3822 0.044 Uiso 1 1 calc R U . . .
C13 C 0.2626(9) 0.5494(2) 0.5218(8) 0.040(2) Uani 1 1 d . . . . .
H13A H 0.3493 0.5573 0.5218 0.06 Uiso 1 1 calc R U . . .
H13B H 0.2441 0.5225 0.4895 0.06 Uiso 1 1 calc R U . . .
H13C H 0.2551 0.5486 0.5952 0.06 Uiso 1 1 calc R U . . .
C14 C 0.0386(10) 0.5695(3) 0.4645(10) 0.055(3) Uani 1 1 d . . . . .
H14A H 0.033 0.5727 0.5381 0.082 Uiso 1 1 calc R U . . .
H14B H 0.019 0.5415 0.4418 0.082 Uiso 1 1 calc R U . . .
H14C H -0.0225 0.5876 0.4178 0.082 Uiso 1 1 calc R U . . .
C15 C -0.0080(9) 0.6906(3) 0.3909(8) 0.050(3) Uani 1 1 d . . . . .
H15A H 0.0624 0.7098 0.4003 0.074 Uiso 1 1 calc R U . . .
H15B H -0.078 0.699 0.3307 0.074 Uiso 1 1 calc R U . . .
H15C H 0.0212 0.6636 0.3768 0.074 Uiso 1 1 calc R U . . .
C16 C -0.2205(10) 0.6608(4) 0.4736(9) 0.065(3) Uani 1 1 d . . . . .
H16A H -0.2065 0.6339 0.4474 0.097 Uiso 1 1 calc R U . . .
H16B H -0.2805 0.6758 0.4172 0.097 Uiso 1 1 calc R U . . .
H16C H -0.2555 0.6582 0.5354 0.097 Uiso 1 1 calc R U . . .
C17 C -0.0989(14) 0.7435(4) 0.5408(12) 0.087(5) Uani 1 1 d . . . . .
H17A H -0.1909 0.7472 0.5278 0.131 Uiso 1 1 calc R U . . .
H17B H -0.067 0.7612 0.4933 0.131 Uiso 1 1 calc R U . . .
H17C H -0.0568 0.7502 0.615 0.131 Uiso 1 1 calc R U . . .
C18 C -0.1102(10) 0.6056(4) 0.7088(9) 0.066(3) Uani 1 1 d . . . . .
H18A H -0.1532 0.6022 0.6331 0.099 Uiso 1 1 calc R U . . .
H18B H -0.1726 0.6034 0.7508 0.099 Uiso 1 1 calc R U . . .
H18C H -0.0455 0.5845 0.7311 0.099 Uiso 1 1 calc R U . . .
C19 C 0.0754(10) 0.6596(4) 0.8679(8) 0.054(3) Uani 1 1 d . . . . .
H19A H 0.1336 0.6365 0.8805 0.081 Uiso 1 1 calc R U . . .
H19B H 0.0249 0.6593 0.9201 0.081 Uiso 1 1 calc R U . . .
H19C H 0.1246 0.6847 0.8752 0.081 Uiso 1 1 calc R U . . .
C20 C -0.1548(12) 0.6955(5) 0.7375(10) 0.094(5) Uani 1 1 d . . . . .
H20A H -0.1121 0.7206 0.7669 0.141 Uiso 1 1 calc R U . . .
H20B H -0.2069 0.6858 0.7835 0.141 Uiso 1 1 calc R U . . .
H20C H -0.2094 0.7006 0.6658 0.141 Uiso 1 1 calc R U . . .
C21 C 0.7217(7) 0.5676(3) 1.0008(6) 0.0261(17) Uani 1 1 d . . . . .
C22 C 0.8544(7) 0.5523(2) 1.0442(7) 0.0263(17) Uani 1 1 d . . . . .
C23 C 0.9486(8) 0.5633(3) 0.9947(8) 0.037(2) Uani 1 1 d . . . . .
H23 H 0.9269 0.5781 0.93 0.045 Uiso 1 1 calc R U . . .
C24 C 1.0742(9) 0.5525(3) 1.0403(10) 0.051(3) Uani 1 1 d . . . . .
H24 H 1.1377 0.5595 1.0056 0.061 Uiso 1 1 calc R U . . .
C25 C 1.1072(9) 0.5322(3) 1.1326(9) 0.051(3) Uani 1 1 d . . . . .
H25 H 1.1939 0.5256 1.1635 0.061 Uiso 1 1 calc R U . . .
C26 C 1.0155(10) 0.5208(3) 1.1833(8) 0.050(3) Uani 1 1 d . . . . .
H26 H 1.0385 0.506 1.2481 0.06 Uiso 1 1 calc R U . . .
C27 C 0.8900(9) 0.5313(3) 1.1380(8) 0.042(2) Uani 1 1 d . . . . .
H27 H 0.827 0.5237 1.1729 0.05 Uiso 1 1 calc R U . . .
N4 N 0.6824(6) 0.60355(19) 1.0176(6) 0.0290(16) Uani 1 1 d D . . . .
C28 C 0.7426(9) 0.6347(3) 1.0961(9) 0.045(2) Uani 1 1 d D U . . .
C29 C 0.767(2) 0.6150(5) 1.2113(11) 0.057(5) Uani 0.75(3) 1 d D U P A 1
H29A H 0.6878 0.6033 1.22 0.086 Uiso 0.75(3) 1 calc R U P A 1
H29B H 0.7974 0.6358 1.2656 0.086 Uiso 0.75(3) 1 calc R U P A 1
H29C H 0.8316 0.5937 1.2193 0.086 Uiso 0.75(3) 1 calc R U P A 1
C30 C 0.8631(16) 0.6519(6) 1.0823(17) 0.061(5) Uani 0.75(3) 1 d D U P A 1
H30A H 0.9193 0.63 1.0723 0.092 Uiso 0.75(3) 1 calc R U P A 1
H30B H 0.905 0.6676 1.1458 0.092 Uiso 0.75(3) 1 calc R U P A 1
H30C H 0.8445 0.6697 1.0197 0.092 Uiso 0.75(3) 1 calc R U P A 1
C31 C 0.6400(14) 0.6657(5) 1.0982(19) 0.064(5) Uani 0.75(3) 1 d D U P A 1
H31A H 0.6136 0.6793 1.0291 0.096 Uiso 0.75(3) 1 calc R U P A 1
H31B H 0.6737 0.6856 1.1542 0.096 Uiso 0.75(3) 1 calc R U P A 1
H31C H 0.5665 0.652 1.1128 0.096 Uiso 0.75(3) 1 calc R U P A 1
C29' C 0.705(5) 0.6284(16) 1.203(3) 0.066(9) Uani 0.25(3) 1 d D U P A 2
H29D H 0.6353 0.6087 1.1919 0.1 Uiso 0.25(3) 1 calc R U P A 2
H29E H 0.6768 0.6542 1.2259 0.1 Uiso 0.25(3) 1 calc R U P A 2
H29F H 0.7783 0.6184 1.2575 0.1 Uiso 0.25(3) 1 calc R U P A 2
C30' C 0.883(2) 0.6403(14) 1.114(5) 0.052(10) Uani 0.25(3) 1 d D U P A 2
H30D H 0.9278 0.6177 1.1561 0.078 Uiso 0.25(3) 1 calc R U P A 2
H30E H 0.9088 0.6657 1.1521 0.078 Uiso 0.25(3) 1 calc R U P A 2
H30F H 0.9035 0.6411 1.045 0.078 Uiso 0.25(3) 1 calc R U P A 2
C31' C 0.674(5) 0.6729(9) 1.041(4) 0.068(10) Uani 0.25(3) 1 d D U P A 2
H31D H 0.716 0.6823 0.9872 0.103 Uiso 0.25(3) 1 calc R U P A 2
H31E H 0.6784 0.6942 1.0943 0.103 Uiso 0.25(3) 1 calc R U P A 2
H31F H 0.5851 0.6666 1.0067 0.103 Uiso 0.25(3) 1 calc R U P A 2
C32 C 0.6231(9) 0.5049(2) 0.8946(8) 0.038(2) Uani 1 1 d . . . . .
C33 C 0.4832(10) 0.4980(3) 0.8318(9) 0.052(3) Uani 1 1 d . . . . .
H33A H 0.4283 0.5 0.8805 0.078 Uiso 1 1 calc R U . . .
H33B H 0.4743 0.4712 0.7991 0.078 Uiso 1 1 calc R U . . .
H33C H 0.4582 0.5186 0.7761 0.078 Uiso 1 1 calc R U . . .
C34 C 0.6585(14) 0.4716(3) 0.9779(12) 0.086(5) Uani 1 1 d . . . . .
H34A H 0.7459 0.4757 1.0211 0.128 Uiso 1 1 calc R U . . .
H34B H 0.6521 0.4452 0.9423 0.128 Uiso 1 1 calc R U . . .
H34C H 0.6003 0.4723 1.0239 0.128 Uiso 1 1 calc R U . . .
C35 C 0.7023(15) 0.5039(4) 0.8159(13) 0.100(6) Uani 1 1 d . . . . .
H35A H 0.6853 0.5283 0.7713 0.15 Uiso 1 1 calc R U . . .
H35B H 0.6807 0.4799 0.7708 0.15 Uiso 1 1 calc R U . . .
H35C H 0.7926 0.5031 0.8543 0.15 Uiso 1 1 calc R U . . .
C36 C 0.3562(9) 0.9145(3) 0.3082(8) 0.039(2) Uani 1 1 d . . . . .
C37 C 0.5751(9) 0.8857(3) 0.2213(7) 0.035(2) Uani 1 1 d . . . . .
C38 C 0.4761(8) 0.8282(3) 0.3642(7) 0.037(2) Uani 1 1 d . . . . .
C39 C 0.3838(8) 0.8479(2) -0.0147(7) 0.0296(19) Uani 1 1 d . . . . .
C40 C 0.4323(10) 0.8498(3) -0.1173(7) 0.039(2) Uani 1 1 d . . . . .
C41 C 0.5278(11) 0.8851(3) -0.1051(9) 0.055(3) Uani 1 1 d . . . . .
H41A H 0.6001 0.8802 -0.0434 0.082 Uiso 1 1 calc R U . . .
H41B H 0.4858 0.9105 -0.0948 0.082 Uiso 1 1 calc R U . . .
H41C H 0.5582 0.8872 -0.1695 0.082 Uiso 1 1 calc R U . . .
C42 C 0.3166(11) 0.8558(4) -0.2161(8) 0.058(3) Uani 1 1 d . . . . .
H42A H 0.3462 0.8668 -0.2753 0.087 Uiso 1 1 calc R U . . .
H42B H 0.256 0.8746 -0.1981 0.087 Uiso 1 1 calc R U . . .
H42C H 0.2749 0.8297 -0.2369 0.087 Uiso 1 1 calc R U . . .
C43 C 0.4993(12) 0.8114(3) -0.1402(9) 0.058(3) Uani 1 1 d . . . . .
H43A H 0.5763 0.8069 -0.0824 0.087 Uiso 1 1 calc R U . . .
H43B H 0.5224 0.8145 -0.2076 0.087 Uiso 1 1 calc R U . . .
H43C H 0.442 0.7882 -0.1451 0.087 Uiso 1 1 calc R U . . .
C44 C 0.2805(9) 0.9180(2) -0.0239(7) 0.038(2) Uani 1 1 d . . . . .
H44 H 0.2843 0.9195 -0.0998 0.045 Uiso 1 1 calc R U . . .
C45 C 0.3703(10) 0.9495(2) 0.0400(8) 0.047(3) Uani 1 1 d . . . . .
H45A H 0.3611 0.9503 0.1129 0.071 Uiso 1 1 calc R U . . .
H45B H 0.3495 0.9761 0.0068 0.071 Uiso 1 1 calc R U . . .
H45C H 0.4581 0.9425 0.0415 0.071 Uiso 1 1 calc R U . . .
C46 C 0.1423(10) 0.9261(4) -0.0199(11) 0.065(3) Uani 1 1 d . . . . .
H46A H 0.0839 0.9098 -0.0742 0.098 Uiso 1 1 calc R U . . .
H46B H 0.1226 0.9549 -0.0335 0.098 Uiso 1 1 calc R U . . .
H46C H 0.1328 0.9189 0.0507 0.098 Uiso 1 1 calc R U . . .
C47 C 0.4733(9) 0.7806(2) 0.0736(8) 0.037(2) Uani 1 1 d . . . . .
H47 H 0.471 0.7681 0.0031 0.044 Uiso 1 1 calc R U . . .
C48 C 0.6081(10) 0.7885(3) 0.1314(10) 0.055(3) Uani 1 1 d . . . . .
H48A H 0.6112 0.8031 0.1976 0.082 Uiso 1 1 calc R U . . .
H48B H 0.6484 0.8049 0.0866 0.082 Uiso 1 1 calc R U . . .
H48C H 0.6535 0.7628 0.1482 0.082 Uiso 1 1 calc R U . . .
C49 C 0.4134(12) 0.7515(3) 0.1365(9) 0.052(3) Uani 1 1 d . . . . .
H49A H 0.4087 0.7643 0.2033 0.078 Uiso 1 1 calc R U . . .
H49B H 0.4652 0.7269 0.1523 0.078 Uiso 1 1 calc R U . . .
H49C H 0.3275 0.7445 0.0945 0.078 Uiso 1 1 calc R U . . .
N8 N 0.1598(6) 0.8291(2) 0.1474(6) 0.0319(17) Uani 1 1 d D . . . .
Si4 Si 0.0665(3) 0.80163(9) 0.0413(2) 0.0481(7) Uani 1 1 d D U . . .
C50 C -0.0913(17) 0.8313(8) -0.0056(14) 0.0475(15) Uani 0.58(5) 1 d D U P B 1
H50A H -0.1319 0.8332 0.0531 0.071 Uiso 0.58(5) 1 calc R U P B 1
H50B H -0.1482 0.8172 -0.0657 0.071 Uiso 0.58(5) 1 calc R U P B 1
H50C H -0.0738 0.8585 -0.0279 0.071 Uiso 0.58(5) 1 calc R U P B 1
C51 C 0.131(2) 0.7965(9) -0.0764(15) 0.0499(14) Uani 0.58(5) 1 d D U P B 1
H51A H 0.1845 0.8199 -0.0807 0.075 Uiso 0.58(5) 1 calc R U P B 1
H51B H 0.0608 0.795 -0.1412 0.075 Uiso 0.58(5) 1 calc R U P B 1
H51C H 0.1823 0.7718 -0.0697 0.075 Uiso 0.58(5) 1 calc R U P B 1
C52 C 0.030(3) 0.7488(5) 0.0763(18) 0.0495(15) Uani 0.58(5) 1 d D U P B 1
H52A H 0.0692 0.7439 0.152 0.074 Uiso 0.58(5) 1 calc R U P B 1
H52B H 0.063 0.7295 0.0332 0.074 Uiso 0.58(5) 1 calc R U P B 1
H52C H -0.0627 0.7455 0.0618 0.074 Uiso 0.58(5) 1 calc R U P B 1
C50' C -0.1056(18) 0.8177(13) -0.003(2) 0.0482(15) Uani 0.42(5) 1 d D U P B 2
H50D H -0.1215 0.8388 0.0447 0.072 Uiso 0.42(5) 1 calc R U P B 2
H50E H -0.1604 0.7944 -0.001 0.072 Uiso 0.42(5) 1 calc R U P B 2
H50F H -0.1243 0.8282 -0.0759 0.072 Uiso 0.42(5) 1 calc R U P B 2
C51' C 0.114(3) 0.8006(12) -0.0854(18) 0.0496(15) Uani 0.42(5) 1 d D U P B 2
H51D H 0.152 0.8266 -0.0958 0.074 Uiso 0.42(5) 1 calc R U P B 2
H51E H 0.0388 0.7957 -0.1447 0.074 Uiso 0.42(5) 1 calc R U P B 2
H51F H 0.176 0.779 -0.0827 0.074 Uiso 0.42(5) 1 calc R U P B 2
C52' C 0.071(4) 0.7464(6) 0.087(2) 0.0494(15) Uani 0.42(5) 1 d D U P B 2
H52D H 0.1455 0.7329 0.0735 0.074 Uiso 0.42(5) 1 calc R U P B 2
H52E H -0.0064 0.7325 0.0479 0.074 Uiso 0.42(5) 1 calc R U P B 2
H52F H 0.0772 0.7455 0.1637 0.074 Uiso 0.42(5) 1 calc R U P B 2
C53 C 0.0074(11) 0.8922(3) 0.2228(10) 0.060(3) Uani 1 1 d . . . . .
H53A H 0.072 0.9135 0.2404 0.089 Uiso 1 1 calc R U . . .
H53B H -0.0528 0.8955 0.2665 0.089 Uiso 1 1 calc R U . . .
H53C H -0.0383 0.8941 0.1472 0.089 Uiso 1 1 calc R U . . .
C54 C 0.1911(9) 0.8391(3) 0.3890(8) 0.048(3) Uani 1 1 d . . . . .
H54A H 0.2447 0.8149 0.3979 0.072 Uiso 1 1 calc R U . . .
H54B H 0.1382 0.8382 0.4394 0.072 Uiso 1 1 calc R U . . .
H54C H 0.2452 0.8632 0.4027 0.072 Uiso 1 1 calc R U . . .
C55 C -0.0362(10) 0.8028(4) 0.2608(9) 0.067(3) Uani 1 1 d . . . . .
H55A H -0.0932 0.7978 0.19 0.101 Uiso 1 1 calc R U . . .
H55B H -0.0855 0.8131 0.3083 0.101 Uiso 1 1 calc R U . . .
H55C H 0.0057 0.7775 0.2896 0.101 Uiso 1 1 calc R U . . .
C56 C 0.8322(7) 0.9345(2) 0.5255(6) 0.0221(16) Uani 1 1 d . . . . .
C57 C 0.9669(8) 0.9478(2) 0.5659(7) 0.0285(18) Uani 1 1 d . . . . .
C58 C 1.0546(9) 0.9358(3) 0.5138(9) 0.045(2) Uani 1 1 d . . . . .
H58 H 1.0296 0.9208 0.4495 0.054 Uiso 1 1 calc R U . . .
C59 C 1.1833(10) 0.9463(3) 0.5582(10) 0.056(3) Uani 1 1 d . . . . .
H59 H 1.2451 0.9382 0.5227 0.067 Uiso 1 1 calc R U . . .
C60 C 1.2212(9) 0.9679(3) 0.6507(9) 0.051(3) Uani 1 1 d . . . . .
H60 H 1.3085 0.9738 0.6813 0.061 Uiso 1 1 calc R U . . .
C61 C 1.1308(9) 0.9809(3) 0.6978(9) 0.051(3) Uani 1 1 d . . . . .
H61 H 1.155 0.997 0.7603 0.061 Uiso 1 1 calc R U . . .
C62 C 1.0048(9) 0.9710(3) 0.6566(8) 0.041(2) Uani 1 1 d . . . . .
H62 H 0.9434 0.9802 0.6912 0.049 Uiso 1 1 calc R U . . .
N9 N 0.7379(6) 0.95552(18) 0.4671(6) 0.0269(15) Uani 1 1 d D . . . .
C63 C 0.7342(9) 0.9945(2) 0.4112(8) 0.0392(19) Uani 1 1 d D U . . .
C64 C 0.829(2) 0.9975(8) 0.345(2) 0.052(4) Uani 0.60(5) 1 d D U P C 1
H64A H 0.9152 0.9979 0.3925 0.078 Uiso 0.60(5) 1 calc R U P C 1
H64B H 0.8134 1.0224 0.3032 0.078 Uiso 0.60(5) 1 calc R U P C 1
H64C H 0.8191 0.9742 0.2975 0.078 Uiso 0.60(5) 1 calc R U P C 1
C65 C 0.765(3) 1.0282(5) 0.4968(18) 0.048(5) Uani 0.60(5) 1 d D U P C 1
H65A H 0.7018 1.0278 0.5383 0.072 Uiso 0.60(5) 1 calc R U P C 1
H65B H 0.7627 1.0546 0.4618 0.072 Uiso 0.60(5) 1 calc R U P C 1
H65C H 0.8499 1.0237 0.5443 0.072 Uiso 0.60(5) 1 calc R U P C 1
C66 C 0.5968(16) 0.9996(9) 0.343(2) 0.045(5) Uani 0.60(5) 1 d D U P C 1
H66A H 0.5799 0.9801 0.2842 0.068 Uiso 0.60(5) 1 calc R U P C 1
H66B H 0.5853 1.0271 0.3137 0.068 Uiso 0.60(5) 1 calc R U P C 1
H66C H 0.5377 0.995 0.3868 0.068 Uiso 0.60(5) 1 calc R U P C 1
C64' C 0.789(4) 0.9867(10) 0.315(2) 0.046(5) Uani 0.40(5) 1 d D U P C 2
H64D H 0.8775 0.978 0.3399 0.069 Uiso 0.40(5) 1 calc R U P C 2
H64E H 0.784 1.0116 0.2731 0.069 Uiso 0.40(5) 1 calc R U P C 2
H64F H 0.7389 0.9654 0.2698 0.069 Uiso 0.40(5) 1 calc R U P C 2
C65' C 0.802(4) 1.0288(8) 0.479(3) 0.048(6) Uani 0.40(5) 1 d D U P C 2
H65D H 0.815 1.0223 0.5542 0.071 Uiso 0.40(5) 1 calc R U P C 2
H65E H 0.7513 1.0535 0.4617 0.071 Uiso 0.40(5) 1 calc R U P C 2
H65F H 0.8851 1.0331 0.4639 0.071 Uiso 0.40(5) 1 calc R U P C 2
C66' C 0.591(2) 1.0038(12) 0.363(3) 0.043(5) Uani 0.40(5) 1 d D U P C 2
H66D H 0.5559 0.985 0.3047 0.065 Uiso 0.40(5) 1 calc R U P C 2
H66E H 0.5814 1.0316 0.3364 0.065 Uiso 0.40(5) 1 calc R U P C 2
H66F H 0.5455 1.0007 0.4186 0.065 Uiso 0.40(5) 1 calc R U P C 2
N10 N 0.7931(7) 0.89717(18) 0.5466(6) 0.0272(15) Uani 1 1 d D . . . .
C67 C 0.8502(9) 0.8672(3) 0.6279(8) 0.039(2) Uani 1 1 d D U . . .
C68 C 0.962(2) 0.8471(8) 0.597(3) 0.039(6) Uani 0.54(7) 1 d D U P D 1
H68A H 0.9339 0.8371 0.5237 0.058 Uiso 0.54(7) 1 calc R U P D 1
H68B H 0.9934 0.8244 0.6453 0.058 Uiso 0.54(7) 1 calc R U P D 1
H68C H 1.0304 0.8669 0.6026 0.058 Uiso 0.54(7) 1 calc R U P D 1
C69 C 0.897(4) 0.8862(9) 0.7395(15) 0.057(7) Uani 0.54(7) 1 d D U P D 1
H69A H 0.9758 0.9014 0.7439 0.085 Uiso 0.54(7) 1 calc R U P D 1
H69B H 0.914 0.8648 0.7934 0.085 Uiso 0.54(7) 1 calc R U P D 1
H69C H 0.8321 0.9045 0.7522 0.085 Uiso 0.54(7) 1 calc R U P D 1
C70 C 0.749(3) 0.8353(8) 0.628(3) 0.035(6) Uani 0.54(7) 1 d D U P D 1
H70A H 0.683 0.8469 0.6573 0.052 Uiso 0.54(7) 1 calc R U P D 1
H70B H 0.7883 0.8121 0.6708 0.052 Uiso 0.54(7) 1 calc R U P D 1
H70C H 0.7109 0.8264 0.5543 0.052 Uiso 0.54(7) 1 calc R U P D 1
C68' C 0.982(2) 0.8536(12) 0.631(4) 0.053(8) Uani 0.46(7) 1 d D U P D 2
H68D H 0.9899 0.8506 0.558 0.079 Uiso 0.46(7) 1 calc R U P D 2
H68E H 0.9987 0.8275 0.6678 0.079 Uiso 0.46(7) 1 calc R U P D 2
H68F H 1.0433 0.8736 0.6689 0.079 Uiso 0.46(7) 1 calc R U P D 2
C69' C 0.844(5) 0.8855(10) 0.7368(18) 0.057(8) Uani 0.46(7) 1 d D U P D 2
H69D H 0.8919 0.9109 0.7488 0.086 Uiso 0.46(7) 1 calc R U P D 2
H69E H 0.8819 0.8664 0.794 0.086 Uiso 0.46(7) 1 calc R U P D 2
H69F H 0.7555 0.8906 0.736 0.086 Uiso 0.46(7) 1 calc R U P D 2
C70' C 0.759(3) 0.8310(8) 0.604(3) 0.032(7) Uani 0.46(7) 1 d D U P D 2
H70D H 0.6817 0.8374 0.6261 0.048 Uiso 0.46(7) 1 calc R U P D 2
H70E H 0.8003 0.8073 0.6436 0.048 Uiso 0.46(7) 1 calc R U P D 2
H70F H 0.7364 0.8252 0.5276 0.048 Uiso 0.46(7) 1 calc R U P D 2
N1 N 0.2724(6) 0.68174(19) 0.5351(5) 0.0281(15) Uani 1 1 d . . . . .
N2 N 0.2017(6) 0.62087(18) 0.4973(5) 0.0264(14) Uani 1 1 d . . . . .
N3 N 0.0388(6) 0.6670(2) 0.6265(6) 0.0343(17) Uani 1 1 d . . . . .
N5 N 0.6264(6) 0.54491(18) 0.9443(5) 0.0254(15) Uani 1 1 d . . . . .
N6 N 0.3152(6) 0.87704(19) 0.0154(6) 0.0307(16) Uani 1 1 d . . . . .
N7 N 0.3962(7) 0.81785(19) 0.0554(6) 0.0303(16) Uani 1 1 d . . . . .
O1 O 0.3662(7) 0.7030(2) 0.8803(6) 0.0541(19) Uani 1 1 d . . . . .
O2 O 0.5319(7) 0.6109(3) 0.6525(6) 0.061(2) Uani 1 1 d . . . . .
O3 O 0.1735(7) 0.5585(2) 0.7938(6) 0.0529(19) Uani 1 1 d . . . . .
O4 O 0.2877(7) 0.9403(2) 0.3125(6) 0.0530(18) Uani 1 1 d . . . . .
O5 O 0.6466(7) 0.8924(2) 0.1729(6) 0.056(2) Uani 1 1 d . . . . .
O6 O 0.4827(7) 0.79708(19) 0.4034(6) 0.0541(19) Uani 1 1 d . . . . .
Si1 Si -0.0639(3) 0.68909(8) 0.5140(2) 0.0417(6) Uani 1 1 d . . . . .
Si2 Si -0.0327(2) 0.65637(10) 0.7307(2) 0.0458(7) Uani 1 1 d . . . . .
Si3 Si 0.0871(2) 0.84096(8) 0.2502(2) 0.0392(6) Uani 1 1 d . . . . .
Fe1 Fe 0.34900(10) 0.62375(3) 0.77878(9) 0.0249(3) Uani 1 1 d . . . . .
Fe2 Fe 0.46524(11) 0.87617(3) 0.29915(9) 0.0257(3) Uani 1 1 d . . . . .
Ge1 Ge 0.20336(7) 0.64855(2) 0.63247(6) 0.0226(2) Uani 1 1 d . . . . .
Ge2 Ge 0.32320(7) 0.84983(2) 0.15257(6) 0.0237(2) Uani 1 1 d . . . . .
Sn1 Sn 0.48998(4) 0.59314(2) 0.93169(4) 0.02265(18) Uani 1 1 d . . . . .
Sn2 Sn 0.60241(4) 0.90706(2) 0.45355(4) 0.02335(18) Uani 1 1 d . . . . .
Cl1 Cl 0.4163(2) 0.57188(9) 1.08061(19) 0.0496(7) Uani 1 1 d . . . . .
Cl2 Cl 0.5232(2) 0.92838(9) 0.5997(2) 0.0509(7) Uani 1 1 d . . . . .

loop_
_atom_site_aniso_label
_atom_site_aniso_U_11
_atom_site_aniso_U_22
_atom_site_aniso_U_33
_atom_site_aniso_U_23
_atom_site_aniso_U_13
_atom_site_aniso_U_12
C1 0.033(5) 0.036(5) 0.026(5) 0.005(4) -0.013(4) 0.001(4)
C2 0.026(4) 0.050(5) 0.026(5) 0.004(4) -0.003(4) 0.005(4)
C3 0.035(5) 0.037(5) 0.025(5) -0.002(4) -0.001(4) -0.002(4)
C4 0.024(4) 0.029(4) 0.020(4) 0.008(3) -0.003(3) 0.005(3)
C5 0.042(5) 0.034(4) 0.034(5) 0.003(4) 0.015(4) 0.002(4)
C6 0.097(10) 0.075(8) 0.024(6) 0.005(5) 0.015(6) 0.013(7)
C7 0.110(11) 0.072(8) 0.052(8) 0.017(6) 0.040(8) -0.009(8)
C8 0.056(7) 0.085(8) 0.045(7) 0.010(6) 0.022(6) 0.024(6)
C9 0.047(6) 0.032(4) 0.037(5) 0.003(4) -0.004(4) -0.014(4)
C10 0.038(6) 0.060(7) 0.072(8) 0.003(6) -0.003(6) -0.020(5)
C11 0.074(8) 0.028(5) 0.052(7) -0.005(5) 0.000(6) -0.001(5)
C12 0.059(6) 0.027(4) 0.023(5) -0.004(4) 0.010(4) -0.003(4)
C13 0.042(5) 0.026(4) 0.052(6) -0.006(4) 0.012(5) 0.004(4)
C14 0.042(6) 0.038(5) 0.071(8) -0.002(5) -0.006(5) -0.007(5)
C15 0.042(6) 0.054(6) 0.044(6) 0.006(5) -0.006(5) 0.021(5)
C16 0.037(6) 0.106(10) 0.045(7) 0.005(7) -0.002(5) 0.019(6)
C17 0.094(10) 0.071(8) 0.093(11) 0.008(8) 0.019(9) 0.048(8)
C18 0.033(6) 0.121(10) 0.040(6) 0.000(7) 0.003(5) -0.022(6)
C19 0.040(6) 0.091(8) 0.031(6) -0.012(5) 0.009(5) -0.002(6)
C20 0.063(8) 0.169(15) 0.054(8) -0.002(9) 0.023(7) 0.058(9)
C21 0.011(3) 0.048(5) 0.016(4) -0.012(4) -0.002(3) 0.007(3)
C22 0.017(4) 0.030(4) 0.030(5) 0.000(4) 0.003(3) 0.000(3)
C23 0.026(4) 0.041(5) 0.048(6) 0.017(4) 0.016(4) 0.006(4)
C24 0.028(5) 0.055(6) 0.074(8) -0.002(6) 0.019(5) 0.000(5)
C25 0.023(5) 0.053(6) 0.068(8) -0.021(6) -0.005(5) 0.020(4)
C26 0.048(6) 0.060(6) 0.037(6) 0.012(5) 0.003(5) 0.026(5)
C27 0.033(5) 0.059(6) 0.033(5) 0.006(5) 0.008(4) 0.006(4)
N4 0.020(3) 0.026(3) 0.030(4) 0.006(3) -0.012(3) -0.005(3)
C28 0.032(5) 0.041(5) 0.055(6) -0.021(4) -0.003(4) 0.001(4)
C29 0.066(11) 0.060(9) 0.035(8) -0.011(7) -0.005(7) -0.004(8)
C30 0.057(9) 0.048(11) 0.075(12) -0.014(8) 0.012(8) -0.028(8)
C31 0.041(8) 0.045(8) 0.089(12) -0.039(8) -0.015(8) 0.017(6)
C29' 0.069(16) 0.055(15) 0.063(15) -0.018(14) -0.006(14) -0.003(14)
C30' 0.054(16) 0.021(17) 0.070(19) -0.018(15) -0.005(15) -0.013(14)
C31' 0.047(17) 0.053(16) 0.087(19) -0.038(16) -0.015(16) 0.012(15)
C32 0.042(5) 0.028(4) 0.045(6) -0.010(4) 0.015(4) -0.001(4)
C33 0.059(7) 0.039(5) 0.048(7) -0.012(5) -0.004(5) -0.006(5)
C34 0.095(10) 0.035(6) 0.100(11) 0.013(6) -0.023(9) -0.007(6)
C35 0.121(13) 0.090(9) 0.118(14) -0.076(10) 0.086(12) -0.046(9)
C36 0.037(5) 0.037(5) 0.040(6) 0.005(4) 0.006(4) 0.003(4)
C37 0.038(5) 0.033(4) 0.031(5) -0.003(4) 0.007(4) -0.009(4)
C38 0.034(5) 0.039(5) 0.034(6) 0.000(4) 0.002(4) -0.004(4)
C39 0.036(5) 0.027(4) 0.028(5) -0.006(3) 0.012(4) -0.016(4)
C40 0.054(6) 0.038(5) 0.027(5) -0.001(4) 0.016(4) -0.013(4)
C41 0.072(7) 0.050(6) 0.058(7) -0.011(5) 0.045(6) -0.028(5)
C42 0.076(8) 0.074(7) 0.026(5) -0.005(5) 0.017(5) -0.018(6)
C43 0.087(8) 0.051(6) 0.054(7) -0.010(5) 0.047(7) -0.009(6)
C44 0.056(6) 0.029(4) 0.031(5) 0.012(4) 0.018(4) 0.000(4)
C45 0.069(7) 0.027(4) 0.053(7) 0.000(4) 0.028(6) -0.006(4)
C46 0.045(6) 0.066(7) 0.082(9) 0.027(7) 0.010(6) 0.021(6)
C47 0.049(6) 0.022(4) 0.045(6) -0.004(4) 0.022(5) 0.000(4)
C48 0.042(6) 0.042(5) 0.079(9) 0.000(5) 0.012(6) 0.008(5)
C49 0.086(8) 0.028(5) 0.055(7) 0.004(4) 0.041(6) 0.002(5)
N8 0.021(3) 0.050(4) 0.029(4) 0.002(3) 0.012(3) -0.020(3)
Si4 0.0437(15) 0.0655(17) 0.0351(15) -0.0034(13) 0.0103(12) -0.0300(13)
C50 0.043(3) 0.066(3) 0.035(3) -0.003(3) 0.012(2) -0.031(2)
C51 0.046(3) 0.066(3) 0.036(3) -0.004(2) 0.008(2) -0.029(2)
C52 0.044(3) 0.066(3) 0.038(3) -0.004(2) 0.010(2) -0.030(2)
C50' 0.043(3) 0.066(3) 0.035(3) -0.003(3) 0.011(2) -0.031(3)
C51' 0.046(3) 0.066(3) 0.036(3) -0.004(2) 0.009(2) -0.029(2)
C52' 0.044(3) 0.066(3) 0.037(3) -0.004(2) 0.010(2) -0.030(3)
C53 0.052(7) 0.067(7) 0.061(8) 0.012(6) 0.018(6) 0.019(6)
C54 0.044(6) 0.070(7) 0.037(6) 0.004(5) 0.022(5) -0.003(5)
C55 0.046(6) 0.112(10) 0.048(7) 0.008(7) 0.019(6) -0.024(7)
C56 0.024(4) 0.019(3) 0.029(4) -0.009(3) 0.015(4) -0.006(3)
C57 0.024(4) 0.028(4) 0.037(5) -0.006(4) 0.014(4) -0.006(3)
C58 0.042(5) 0.049(5) 0.051(6) -0.005(5) 0.025(5) 0.002(5)
C59 0.033(5) 0.066(7) 0.079(9) 0.004(6) 0.032(6) 0.000(5)
C60 0.029(5) 0.060(6) 0.065(8) 0.013(6) 0.012(5) -0.018(5)
C61 0.043(6) 0.054(6) 0.053(7) -0.011(5) 0.008(5) -0.027(5)
C62 0.038(5) 0.045(5) 0.047(6) -0.013(4) 0.023(5) -0.011(4)
N9 0.026(4) 0.024(3) 0.032(4) 0.002(3) 0.009(3) -0.003(3)
C63 0.049(5) 0.023(3) 0.052(5) 0.007(3) 0.025(4) 0.002(3)
C64 0.056(9) 0.038(8) 0.068(9) 0.016(7) 0.028(7) -0.004(7)
C65 0.052(10) 0.023(6) 0.069(9) 0.006(6) 0.013(8) 0.002(7)
C66 0.057(7) 0.034(7) 0.048(9) 0.009(7) 0.020(7) 0.009(6)
C64' 0.052(10) 0.033(9) 0.060(10) 0.010(8) 0.029(8) -0.004(8)
C65' 0.055(11) 0.022(7) 0.067(10) 0.008(8) 0.018(9) -0.008(8)
C66' 0.057(8) 0.026(8) 0.049(10) 0.001(8) 0.017(8) 0.009(7)
N10 0.031(4) 0.024(3) 0.029(4) 0.004(3) 0.013(3) 0.002(3)
C67 0.040(5) 0.036(4) 0.034(5) 0.016(4) -0.003(4) -0.003(4)
C68 0.019(9) 0.031(10) 0.060(15) 0.004(10) -0.002(9) -0.005(8)
C69 0.069(17) 0.063(11) 0.031(10) 0.014(9) 0.000(10) -0.015(13)
C70 0.034(10) 0.036(10) 0.035(13) -0.002(9) 0.014(8) -0.002(8)
C68' 0.027(11) 0.041(13) 0.068(17) 0.008(12) -0.026(11) 0.000(10)
C69' 0.066(17) 0.066(12) 0.031(11) 0.019(10) -0.004(11) -0.027(14)
C70' 0.034(11) 0.024(10) 0.037(14) 0.012(10) 0.007(10) 0.007(9)
N1 0.031(4) 0.030(3) 0.022(4) 0.000(3) 0.003(3) -0.002(3)
N2 0.028(4) 0.024(3) 0.025(4) -0.001(3) 0.002(3) 0.003(3)
N3 0.026(4) 0.039(4) 0.036(4) -0.010(3) 0.004(3) 0.005(3)
N5 0.023(3) 0.022(3) 0.029(4) -0.005(3) 0.004(3) 0.002(3)
N6 0.034(4) 0.031(4) 0.028(4) 0.004(3) 0.011(3) -0.005(3)
N7 0.034(4) 0.028(3) 0.031(4) 0.000(3) 0.011(3) -0.009(3)
O1 0.067(5) 0.036(4) 0.047(5) -0.018(3) -0.007(4) 0.003(3)
O2 0.045(4) 0.091(6) 0.052(5) 0.012(4) 0.019(4) 0.011(4)
O3 0.050(4) 0.049(4) 0.054(5) -0.001(4) 0.004(4) -0.023(4)
O4 0.049(4) 0.050(4) 0.056(5) -0.005(4) 0.006(4) 0.019(4)
O5 0.052(5) 0.073(5) 0.051(5) -0.004(4) 0.027(4) -0.018(4)
O6 0.073(5) 0.032(4) 0.051(5) 0.012(3) 0.006(4) -0.002(3)
Si1 0.0350(14) 0.0478(15) 0.0349(15) -0.0030(12) -0.0039(12) 0.0173(12)
Si2 0.0303(14) 0.0741(19) 0.0331(15) -0.0077(14) 0.0087(12) 0.0057(13)
Si3 0.0331(14) 0.0548(16) 0.0335(15) 0.0072(12) 0.0153(12) -0.0021(12)
Fe1 0.0224(6) 0.0285(7) 0.0177(6) -0.0004(5) -0.0056(5) 0.0006(5)
Fe2 0.0268(7) 0.0259(6) 0.0235(7) -0.0005(5) 0.0047(5) -0.0016(5)
Ge1 0.0219(5) 0.0250(5) 0.0164(5) -0.0023(3) -0.0029(4) 0.0013(3)
Ge2 0.0261(5) 0.0248(5) 0.0212(5) 0.0004(3) 0.0080(4) -0.0041(3)
Sn1 0.0189(4) 0.0276(4) 0.0173(4) -0.0013(2) -0.0026(3) 0.0018(2)
Sn2 0.0237(4) 0.0249(4) 0.0222(4) -0.0002(2) 0.0076(3) -0.0021(2)
Cl1 0.0320(12) 0.0864(19) 0.0324(13) 0.0121(13) 0.0123(10) 0.0009(12)
Cl2 0.0399(13) 0.0834(19) 0.0361(14) -0.0129(13) 0.0221(11) -0.0009(13)

loop_
_atom_type_symbol
_atom_type_description
_atom_type_scat_dispersion_real
_atom_type_scat_dispersion_imag
_atom_type_scat_source
C C 0.0033 0.0016 'International Tables Vol C Tables 4.2.6.8 and 6.1.1.4'
H H 0 0 'International Tables Vol C Tables 4.2.6.8 and 6.1.1.4'
N N 0.0061 0.0033 'International Tables Vol C Tables 4.2.6.8 and 6.1.1.4'
O O 0.0106 0.006 'International Tables Vol C Tables 4.2.6.8 and 6.1.1.4'
Si Si 0.0817 0.0704 'International Tables Vol C Tables 4.2.6.8 and 6.1.1.4'
Fe Fe 0.3463 0.8444 'International Tables Vol C Tables 4.2.6.8 and 6.1.1.4'
Ge Ge 0.1547 1.8001 'International Tables Vol C Tables 4.2.6.8 and 6.1.1.4'
Sn Sn -0.6537 1.4246 'International Tables Vol C Tables 4.2.6.8 and 6.1.1.4'
Cl Cl 0.1484 0.1585 'International Tables Vol C Tables 4.2.6.8 and 6.1.1.4'

loop_
_geom_angle_atom_site_label_1
_geom_angle_atom_site_label_2
_geom_angle_atom_site_label_3
_geom_angle
O1 C1 Fe1 177.5(9)
O2 C2 Fe1 179.0(9)
O3 C3 Fe1 178.0(9)
N2 C4 N1 106.7(7)
N2 C4 C5 124.4(7)
N1 C4 C5 128.9(7)
C7 C5 C4 115.4(8)
C7 C5 C6 106.2(9)
C4 C5 C6 111.5(8)
C7 C5 C8 105.5(9)
C4 C5 C8 108.6(7)
C6 C5 C8 109.3(8)
C5 C6 H6A 109.5
C5 C6 H6B 109.5
H6A C6 H6B 109.5
C5 C6 H6C 109.5
H6A C6 H6C 109.5
H6B C6 H6C 109.5
C5 C7 H7A 109.5
C5 C7 H7B 109.5
H7A C7 H7B 109.5
C5 C7 H7C 109.5
H7A C7 H7C 109.5
H7B C7 H7C 109.5
C5 C8 H8A 109.5
C5 C8 H8B 109.5
H8A C8 H8B 109.5
C5 C8 H8C 109.5
H8A C8 H8C 109.5
H8B C8 H8C 109.5
N1 C9 C11 107.6(8)
N1 C9 C10 112.7(8)
C11 C9 C10 110.1(9)
N1 C9 H9 108.8
C11 C9 H9 108.8
C10 C9 H9 108.8
C9 C10 H10A 109.5
C9 C10 H10B 109.5
H10A C10 H10B 109.5
C9 C10 H10C 109.5
H10A C10 H10C 109.5
H10B C10 H10C 109.5
C9 C11 H11A 109.5
C9 C11 H11B 109.5
H11A C11 H11B 109.5
C9 C11 H11C 109.5
H11A C11 H11C 109.5
H11B C11 H11C 109.5
N2 C12 C14 109.8(8)
N2 C12 C13 111.2(7)
C14 C12 C13 109.8(8)
N2 C12 H12 108.6
C14 C12 H12 108.6
C13 C12 H12 108.6
C12 C13 H13A 109.5
C12 C13 H13B 109.5
H13A C13 H13B 109.5
C12 C13 H13C 109.5
H13A C13 H13C 109.5
H13B C13 H13C 109.5
C12 C14 H14A 109.5
C12 C14 H14B 109.5
H14A C14 H14B 109.5
C12 C14 H14C 109.5
H14A C14 H14C 109.5
H14B C14 H14C 109.5
Si1 C15 H15A 109.5
Si1 C15 H15B 109.5
H15A C15 H15B 109.5
Si1 C15 H15C 109.5
H15A C15 H15C 109.5
H15B C15 H15C 109.5
Si1 C16 H16A 109.5
Si1 C16 H16B 109.5
H16A C16 H16B 109.5
Si1 C16 H16C 109.5
H16A C16 H16C 109.5
H16B C16 H16C 109.5
Si1 C17 H17A 109.5
Si1 C17 H17B 109.5
H17A C17 H17B 109.5
Si1 C17 H17C 109.5
H17A C17 H17C 109.5
H17B C17 H17C 109.5
Si2 C18 H18A 109.5
Si2 C18 H18B 109.5
H18A C18 H18B 109.5
Si2 C18 H18C 109.5
H18A C18 H18C 109.5
H18B C18 H18C 109.5
Si2 C19 H19A 109.5
Si2 C19 H19B 109.5
H19A C19 H19B 109.5
Si2 C19 H19C 109.5
H19A C19 H19C 109.5
H19B C19 H19C 109.5
Si2 C20 H20A 109.5
Si2 C20 H20B 109.5
H20A C20 H20B 109.5
Si2 C20 H20C 109.5
H20A C20 H20C 109.5
H20B C20 H20C 109.5
N4 C21 N5 111.3(6)
N4 C21 C22 125.0(7)
N5 C21 C22 123.6(7)
C27 C22 C23 118.2(8)
C27 C22 C21 121.9(7)
C23 C22 C21 119.5(7)
C24 C23 C22 119.9(9)
C24 C23 H23 120.1
C22 C23 H23 120.1
C25 C24 C23 121.0(9)
C25 C24 H24 119.5
C23 C24 H24 119.5
C24 C25 C26 120.4(9)
C24 C25 H25 119.8
C26 C25 H25 119.8
C27 C26 C25 119.0(9)
C27 C26 H26 120.5
C25 C26 H26 120.5
C22 C27 C26 121.6(9)
C22 C27 H27 119.2
C26 C27 H27 119.2
C21 N4 C28 130.3(7)
C21 N4 Sn1 95.0(5)
C28 N4 Sn1 132.3(6)
N4 C28 C30 115.5(11)
N4 C28 C30' 116(2)
N4 C28 C31 106.7(8)
C30 C28 C31 114.8(12)
N4 C28 C31' 100.3(17)
C30' C28 C31' 109(2)
N4 C28 C29' 110.5(18)
C30' C28 C29' 112(2)
C31' C28 C29' 108(2)
N4 C28 C29 107.5(9)
C30 C28 C29 109.6(12)
C31 C28 C29 101.6(12)
C28 C29 H29A 109.5
C28 C29 H29B 109.5
H29A C29 H29B 109.5
C28 C29 H29C 109.5
H29A C29 H29C 109.5
H29B C29 H29C 109.5
C28 C30 H30A 109.5
C28 C30 H30B 109.5
H30A C30 H30B 109.5
C28 C30 H30C 109.5
H30A C30 H30C 109.5
H30B C30 H30C 109.5
C28 C31 H31A 109.5
C28 C31 H31B 109.5
H31A C31 H31B 109.5
C28 C31 H31C 109.5
H31A C31 H31C 109.5
H31B C31 H31C 109.5
C28 C29' H29D 109.5
C28 C29' H29E 109.5
H29D C29' H29E 109.5
C28 C29' H29F 109.5
H29D C29' H29F 109.5
H29E C29' H29F 109.5
C28 C30' H30D 109.5
C28 C30' H30E 109.5
H30D C30' H30E 109.5
C28 C30' H30F 109.5
H30D C30' H30F 109.5
H30E C30' H30F 109.5
C28 C31' H31D 109.5
C28 C31' H31E 109.5
H31D C31' H31E 109.5
C28 C31' H31F 109.5
H31D C31' H31F 109.5
H31E C31' H31F 109.5
N5 C32 C35 111.4(8)
N5 C32 C34 111.5(9)
C35 C32 C34 112.7(11)
N5 C32 C33 105.7(7)
C35 C32 C33 107.5(10)
C34 C32 C33 107.5(8)
C32 C33 H33A 109.5
C32 C33 H33B 109.5
H33A C33 H33B 109.5
C32 C33 H33C 109.5
H33A C33 H33C 109.5
H33B C33 H33C 109.5
C32 C34 H34A 109.5
C32 C34 H34B 109.5
H34A C34 H34B 109.5
C32 C34 H34C 109.5
H34A C34 H34C 109.5
H34B C34 H34C 109.5
C32 C35 H35A 109.5
C32 C35 H35B 109.5
H35A C35 H35B 109.5
C32 C35 H35C 109.5
H35A C35 H35C 109.5
H35B C35 H35C 109.5
O4 C36 Fe2 177.7(9)
O5 C37 Fe2 178.6(8)
O6 C38 Fe2 178.3(8)
N7 C39 N6 107.6(7)
N7 C39 C40 128.4(7)
N6 C39 C40 124.0(7)
C43 C40 C41 107.7(8)
C43 C40 C42 105.5(9)
C41 C40 C42 111.5(8)
C43 C40 C39 114.6(7)
C41 C40 C39 108.3(7)
C42 C40 C39 109.2(8)
C40 C41 H41A 109.5
C40 C41 H41B 109.5
H41A C41 H41B 109.5
C40 C41 H41C 109.5
H41A C41 H41C 109.5
H41B C41 H41C 109.5
C40 C42 H42A 109.5
C40 C42 H42B 109.5
H42A C42 H42B 109.5
C40 C42 H42C 109.5
H42A C42 H42C 109.5
H42B C42 H42C 109.5
C40 C43 H43A 109.5
C40 C43 H43B 109.5
H43A C43 H43B 109.5
C40 C43 H43C 109.5
H43A C43 H43C 109.5
H43B C43 H43C 109.5
N6 C44 C45 112.0(8)
N6 C44 C46 108.4(7)
C45 C44 C46 110.8(9)
N6 C44 H44 108.5
C45 C44 H44 108.5
C46 C44 H44 108.5
C44 C45 H45A 109.5
C44 C45 H45B 109.5
H45A C45 H45B 109.5
C44 C45 H45C 109.5
H45A C45 H45C 109.5
H45B C45 H45C 109.5
C44 C46 H46A 109.5
C44 C46 H46B 109.5
H46A C46 H46B 109.5
C44 C46 H46C 109.5
H46A C46 H46C 109.5
H46B C46 H46C 109.5
N7 C47 C48 112.3(7)
N7 C47 C49 108.0(7)
C48 C47 C49 110.3(9)
N7 C47 H47 108.7
C48 C47 H47 108.7
C49 C47 H47 108.7
C47 C48 H48A 109.5
C47 C48 H48B 109.5
H48A C48 H48B 109.5
C47 C48 H48C 109.5
H48A C48 H48C 109.5
H48B C48 H48C 109.5
C47 C49 H49A 109.5
C47 C49 H49B 109.5
H49A C49 H49B 109.5
C47 C49 H49C 109.5
H49A C49 H49C 109.5
H49B C49 H49C 109.5
Si4 N8 Si3 115.6(3)
Si4 N8 Ge2 124.5(4)
Si3 N8 Ge2 119.8(4)
N8 Si4 C51' 118.3(12)
N8 Si4 C51 115.7(9)
N8 Si4 C52 114.3(8)
C51 Si4 C52 105.4(10)
N8 Si4 C50' 115.0(11)
C51' Si4 C50' 102.7(12)
N8 Si4 C52' 106.7(10)
C51' Si4 C52' 105.6(13)
C50' Si4 C52' 107.9(10)
N8 Si4 C50 105.8(8)
C51 Si4 C50 106.6(9)
C52 Si4 C50 108.7(7)
Si4 C50 H50A 109.5
Si4 C50 H50B 109.5
H50A C50 H50B 109.5
Si4 C50 H50C 109.5
H50A C50 H50C 109.5
H50B C50 H50C 109.5
Si4 C51 H51A 109.5
Si4 C51 H51B 109.5
H51A C51 H51B 109.5
Si4 C51 H51C 109.5
H51A C51 H51C 109.5
H51B C51 H51C 109.5
Si4 C52 H52A 109.5
Si4 C52 H52B 109.5
H52A C52 H52B 109.5
Si4 C52 H52C 109.5
H52A C52 H52C 109.5
H52B C52 H52C 109.5
Si4 C50' H50D 109.5
Si4 C50' H50E 109.5
H50D C50' H50E 109.5
Si4 C50' H50F 109.5
H50D C50' H50F 109.5
H50E C50' H50F 109.5
Si4 C51' H51D 109.5
Si4 C51' H51E 109.5
H51D C51' H51E 109.5
Si4 C51' H51F 109.5
H51D C51' H51F 109.5
H51E C51' H51F 109.5
Si4 C52' H52D 109.5
Si4 C52' H52E 109.5
H52D C52' H52E 109.5
Si4 C52' H52F 109.5
H52D C52' H52F 109.5
H52E C52' H52F 109.5
Si3 C53 H53A 109.5
Si3 C53 H53B 109.5
H53A C53 H53B 109.5
Si3 C53 H53C 109.5
H53A C53 H53C 109.5
H53B C53 H53C 109.5
Si3 C54 H54A 109.5
Si3 C54 H54B 109.5
H54A C54 H54B 109.5
Si3 C54 H54C 109.5
H54A C54 H54C 109.5
H54B C54 H54C 109.5
Si3 C55 H55A 109.5
Si3 C55 H55B 109.5
H55A C55 H55B 109.5
Si3 C55 H55C 109.5
H55A C55 H55C 109.5
H55B C55 H55C 109.5
N9 C56 N10 111.1(7)
N9 C56 C57 126.9(7)
N10 C56 C57 122.0(7)
C58 C57 C62 119.6(8)
C58 C57 C56 119.4(8)
C62 C57 C56 120.9(7)
C57 C58 C59 118.3(10)
C57 C58 H58 120.8
C59 C58 H58 120.8
C60 C59 C58 121.7(9)
C60 C59 H59 119.1
C58 C59 H59 119.1
C61 C60 C59 118.3(9)
C61 C60 H60 120.8
C59 C60 H60 120.8
C60 C61 C62 121.1(10)
C60 C61 H61 119.5
C62 C61 H61 119.5
C61 C62 C57 120.8(9)
C61 C62 H62 119.6
C57 C62 H62 119.6
C56 N9 C63 131.8(7)
C56 N9 Sn2 94.0(4)
C63 N9 Sn2 132.8(6)
N9 C63 C64 113.9(10)
N9 C63 C65' 115.3(15)
N9 C63 C66 106.2(12)
C64 C63 C66 111.7(14)
N9 C63 C64' 106.7(12)
C65' C63 C64' 111.3(16)
N9 C63 C65 107.6(11)
C64 C63 C65 108.0(12)
C66 C63 C65 109.3(13)
N9 C63 C66' 105.5(16)
C65' C63 C66' 111.9(18)
C64' C63 C66' 105.5(18)
C63 C64 H64A 109.5
C63 C64 H64B 109.5
H64A C64 H64B 109.5
C63 C64 H64C 109.5
H64A C64 H64C 109.5
H64B C64 H64C 109.5
C63 C65 H65A 109.5
C63 C65 H65B 109.5
H65A C65 H65B 109.5
C63 C65 H65C 109.5
H65A C65 H65C 109.5
H65B C65 H65C 109.5
C63 C66 H66A 109.5
C63 C66 H66B 109.5
H66A C66 H66B 109.5
C63 C66 H66C 109.5
H66A C66 H66C 109.5
H66B C66 H66C 109.5
C63 C64' H64D 109.5
C63 C64' H64E 109.5
H64D C64' H64E 109.5
C63 C64' H64F 109.5
H64D C64' H64F 109.5
H64E C64' H64F 109.5
C63 C65' H65D 109.5
C63 C65' H65E 109.5
H65D C65' H65E 109.5
C63 C65' H65F 109.5
H65D C65' H65F 109.5
H65E C65' H65F 109.5
C63 C66' H66D 109.5
C63 C66' H66E 109.5
H66D C66' H66E 109.5
C63 C66' H66F 109.5
H66D C66' H66F 109.5
H66E C66' H66F 109.5
C56 N10 C67 131.7(7)
C56 N10 Sn2 93.2(5)
C67 N10 Sn2 132.7(5)
N10 C67 C68' 116.6(17)
N10 C67 C70 107.3(15)
N10 C67 C68 108.8(13)
C70 C67 C68 108.8(14)
N10 C67 C70' 104.6(14)
C68' C67 C70' 109.7(17)
N10 C67 C69 112.2(13)
C70 C67 C69 110.2(16)
C68 C67 C69 109.4(15)
N10 C67 C69' 106.4(15)
C68' C67 C69' 111.2(17)
C70' C67 C69' 107.8(17)
C67 C68 H68A 109.5
C67 C68 H68B 109.5
H68A C68 H68B 109.5
C67 C68 H68C 109.5
H68A C68 H68C 109.5
H68B C68 H68C 109.5
C67 C69 H69A 109.5
C67 C69 H69B 109.5
H69A C69 H69B 109.5
C67 C69 H69C 109.5
H69A C69 H69C 109.5
H69B C69 H69C 109.5
C67 C70 H70A 109.5
C67 C70 H70B 109.5
H70A C70 H70B 109.5
C67 C70 H70C 109.5
H70A C70 H70C 109.5
H70B C70 H70C 109.5
C67 C68' H68D 109.5
C67 C68' H68E 109.5
H68D C68' H68E 109.5
C67 C68' H68F 109.5
H68D C68' H68F 109.5
H68E C68' H68F 109.5
C67 C69' H69D 109.5
C67 C69' H69E 109.5
H69D C69' H69E 109.5
C67 C69' H69F 109.5
H69D C69' H69F 109.5
H69E C69' H69F 109.5
C67 C70' H70D 109.5
C67 C70' H70E 109.5
H70D C70' H70E 109.5
C67 C70' H70F 109.5
H70D C70' H70F 109.5
H70E C70' H70F 109.5
C4 N1 C9 133.3(7)
C4 N1 Ge1 93.1(5)
C9 N1 Ge1 131.6(6)
C4 N2 C12 132.9(7)
C4 N2 Ge1 92.8(5)
C12 N2 Ge1 133.1(5)
Si1 N3 Si2 114.2(4)
Si1 N3 Ge1 124.4(4)
Si2 N3 Ge1 120.8(4)
C21 N5 C32 132.4(7)
C21 N5 Sn1 92.7(4)
C32 N5 Sn1 134.1(6)
C39 N6 C44 132.7(7)
C39 N6 Ge2 92.3(5)
C44 N6 Ge2 133.0(5)
C39 N7 C47 133.3(7)
C39 N7 Ge2 93.0(5)
C47 N7 Ge2 130.9(6)
N3 Si1 C15 116.7(4)
N3 Si1 C17 111.0(5)
C15 Si1 C17 105.1(6)
N3 Si1 C16 110.9(5)
C15 Si1 C16 104.4(5)
C17 Si1 C16 108.1(6)
N3 Si2 C19 115.3(4)
N3 Si2 C18 109.6(4)
C19 Si2 C18 110.1(5)
N3 Si2 C20 111.1(5)
C19 Si2 C20 101.1(6)
C18 Si2 C20 109.3(7)
N8 Si3 C54 116.5(4)
N8 Si3 C55 112.2(5)
C54 Si3 C55 99.9(5)
N8 Si3 C53 109.3(4)
C54 Si3 C53 110.1(5)
C55 Si3 C53 108.3(6)
C3 Fe1 C2 119.5(4)
C3 Fe1 C1 125.6(4)
C2 Fe1 C1 114.9(4)
C3 Fe1 Ge1 89.1(3)
C2 Fe1 Ge1 90.9(3)
C1 Fe1 Ge1 90.5(3)
C3 Fe1 Sn1 86.2(3)
C2 Fe1 Sn1 91.0(3)
C1 Fe1 Sn1 92.6(3)
Ge1 Fe1 Sn1 175.27(6)
C36 Fe2 C38 124.7(4)
C36 Fe2 C37 118.3(4)
C38 Fe2 C37 117.0(4)
C36 Fe2 Ge2 90.5(3)
C38 Fe2 Ge2 90.2(3)
C37 Fe2 Ge2 90.1(3)
C36 Fe2 Sn2 85.4(3)
C38 Fe2 Sn2 91.9(3)
C37 Fe2 Sn2 92.1(3)
Ge2 Fe2 Sn2 175.94(6)
N3 Ge1 N1 108.3(3)
N3 Ge1 N2 109.2(3)
N1 Ge1 N2 66.6(3)
N3 Ge1 Fe1 126.7(2)
N1 Ge1 Fe1 115.9(2)
N2 Ge1 Fe1 114.59(19)
N8 Ge2 N7 108.5(3)
N8 Ge2 N6 108.3(3)
N7 Ge2 N6 66.1(3)
N8 Ge2 Fe2 126.3(2)
N7 Ge2 Fe2 116.1(2)
N6 Ge2 Fe2 116.0(2)
N4 Sn1 N5 61.0(2)
N4 Sn1 Cl1 96.7(2)
N5 Sn1 Cl1 95.26(18)
N4 Sn1 Fe1 134.11(18)
N5 Sn1 Fe1 130.90(18)
Cl1 Sn1 Fe1 121.28(7)
N10 Sn2 N9 61.6(2)
N10 Sn2 Cl2 95.44(19)
N9 Sn2 Cl2 95.61(19)
N10 Sn2 Fe2 135.20(17)
N9 Sn2 Fe2 130.50(19)
Cl2 Sn2 Fe2 121.10(7)

loop_
_geom_bond_atom_site_label_1
_geom_bond_atom_site_label_2
_geom_bond_distance
C1 O1 1.114(10)
C1 Fe1 1.804(9)
C2 O2 1.157(11)
C2 Fe1 1.770(9)
C3 O3 1.155(10)
C3 Fe1 1.770(9)
C4 N2 1.348(10)
C4 N1 1.351(10)
C4 C5 1.540(11)
C5 C7 1.536(14)
C5 C6 1.541(15)
C5 C8 1.571(13)
C6 H6A 0.98
C6 H6B 0.98
C6 H6C 0.98
C7 H7A 0.98
C7 H7B 0.98
C7 H7C 0.98
C8 H8A 0.98
C8 H8B 0.98
C8 H8C 0.98
C9 N1 1.467(10)
C9 C11 1.512(14)
C9 C10 1.529(13)
C9 H9 1
C10 H10A 0.98
C10 H10B 0.98
C10 H10C 0.98
C11 H11A 0.98
C11 H11B 0.98
C11 H11C 0.98
C12 N2 1.466(10)
C12 C14 1.486(14)
C12 C13 1.508(12)
C12 H12 1
C13 H13A 0.98
C13 H13B 0.98
C13 H13C 0.98
C14 H14A 0.98
C14 H14B 0.98
C14 H14C 0.98
C15 Si1 1.857(11)
C15 H15A 0.98
C15 H15B 0.98
C15 H15C 0.98
C16 Si1 1.895(12)
C16 H16A 0.98
C16 H16B 0.98
C16 H16C 0.98
C17 Si1 1.890(12)
C17 H17A 0.98
C17 H17B 0.98
C17 H17C 0.98
C18 Si2 1.870(12)
C18 H18A 0.98
C18 H18B 0.98
C18 H18C 0.98
C19 Si2 1.866(10)
C19 H19A 0.98
C19 H19B 0.98
C19 H19C 0.98
C20 Si2 1.876(12)
C20 H20A 0.98
C20 H20B 0.98
C20 H20C 0.98
C21 N4 1.302(10)
C21 N5 1.335(10)
C21 C22 1.496(10)
C22 C27 1.369(12)
C22 C23 1.395(11)
C23 C24 1.388(13)
C23 H23 0.95
C24 C25 1.339(15)
C24 H24 0.95
C25 C26 1.386(15)
C25 H25 0.95
C26 C27 1.383(13)
C26 H26 0.95
C27 H27 0.95
N4 C28 1.477(11)
N4 Sn1 2.129(6)
C28 C30 1.486(16)
C28 C30' 1.50(2)
C28 C31 1.523(14)
C28 C31' 1.55(2)
C28 C29' 1.56(3)
C28 C29 1.591(17)
C29 H29A 0.98
C29 H29B 0.98
C29 H29C 0.98
C30 H30A 0.98
C30 H30B 0.98
C30 H30C 0.98
C31 H31A 0.98
C31 H31B 0.98
C31 H31C 0.98
C29' H29D 0.98
C29' H29E 0.98
C29' H29F 0.98
C30' H30D 0.98
C30' H30E 0.98
C30' H30F 0.98
C31' H31D 0.98
C31' H31E 0.98
C31' H31F 0.98
C32 N5 1.471(10)
C32 C35 1.503(14)
C32 C34 1.522(15)
C32 C33 1.545(13)
C33 H33A 0.98
C33 H33B 0.98
C33 H33C 0.98
C34 H34A 0.98
C34 H34B 0.98
C34 H34C 0.98
C35 H35A 0.98
C35 H35B 0.98
C35 H35C 0.98
C36 O4 1.143(10)
C36 Fe2 1.764(9)
C37 O5 1.145(10)
C37 Fe2 1.787(9)
C38 O6 1.144(10)
C38 Fe2 1.786(9)
C39 N7 1.330(10)
C39 N6 1.340(10)
C39 C40 1.560(11)
C40 C43 1.534(13)
C40 C41 1.545(12)
C40 C42 1.559(15)
C41 H41A 0.98
C41 H41B 0.98
C41 H41C 0.98
C42 H42A 0.98
C42 H42B 0.98
C42 H42C 0.98
C43 H43A 0.98
C43 H43B 0.98
C43 H43C 0.98
C44 N6 1.462(10)
C44 C45 1.519(13)
C44 C46 1.544(13)
C44 H44 1
C45 H45A 0.98
C45 H45B 0.98
C45 H45C 0.98
C46 H46A 0.98
C46 H46B 0.98
C46 H46C 0.98
C47 N7 1.475(10)
C47 C48 1.487(14)
C47 C49 1.517(12)
C47 H47 1
C48 H48A 0.98
C48 H48B 0.98
C48 H48C 0.98
C49 H49A 0.98
C49 H49B 0.98
C49 H49C 0.98
N8 Si4 1.739(7)
N8 Si3 1.768(7)
N8 Ge2 1.894(6)
Si4 C51' 1.853(17)
Si4 C51 1.854(14)
Si4 C52 1.875(14)
Si4 C50' 1.888(18)
Si4 C52' 1.919(17)
Si4 C50 1.934(15)
C50 H50A 0.98
C50 H50B 0.98
C50 H50C 0.98
C51 H51A 0.98
C51 H51B 0.98
C51 H51C 0.98
C52 H52A 0.98
C52 H52B 0.98
C52 H52C 0.98
C50' H50D 0.98
C50' H50E 0.98
C50' H50F 0.98
C51' H51D 0.98
C51' H51E 0.98
C51' H51F 0.98
C52' H52D 0.98
C52' H52E 0.98
C52' H52F 0.98
C53 Si3 1.894(11)
C53 H53A 0.98
C53 H53B 0.98
C53 H53C 0.98
C54 Si3 1.864(11)
C54 H54A 0.98
C54 H54B 0.98
C54 H54C 0.98
C55 Si3 1.875(10)
C55 H55A 0.98
C55 H55B 0.98
C55 H55C 0.98
C56 N9 1.306(10)
C56 N10 1.359(9)
C56 C57 1.489(11)
C57 C58 1.367(12)
C57 C62 1.376(12)
C58 C59 1.413(14)
C58 H58 0.95
C59 C60 1.368(16)
C59 H59 0.95
C60 C61 1.358(15)
C60 H60 0.95
C61 C62 1.376(13)
C61 H61 0.95
C62 H62 0.95
N9 C63 1.475(10)
N9 Sn2 2.155(6)
C63 C64 1.506(16)
C63 C65' 1.51(2)
C63 C66 1.537(17)
C63 C64' 1.545(19)
C63 C65 1.551(17)
C63 C66' 1.55(2)
C64 H64A 0.98
C64 H64B 0.98
C64 H64C 0.98
C65 H65A 0.98
C65 H65B 0.98
C65 H65C 0.98
C66 H66A 0.98
C66 H66B 0.98
C66 H66C 0.98
C64' H64D 0.98
C64' H64E 0.98
C64' H64F 0.98
C65' H65D 0.98
C65' H65E 0.98
C65' H65F 0.98
C66' H66D 0.98
C66' H66E 0.98
C66' H66F 0.98
N10 C67 1.463(10)
N10 Sn2 2.138(7)
C67 C68' 1.49(2)
C67 C70 1.526(17)
C67 C68 1.531(18)
C67 C70' 1.535(18)
C67 C69 1.542(19)
C67 C69' 1.56(2)
C68 H68A 0.98
C68 H68B 0.98
C68 H68C 0.98
C69 H69A 0.98
C69 H69B 0.98
C69 H69C 0.98
C70 H70A 0.98
C70 H70B 0.98
C70 H70C 0.98
C68' H68D 0.98
C68' H68E 0.98
C68' H68F 0.98
C69' H69D 0.98
C69' H69E 0.98
C69' H69F 0.98
C70' H70D 0.98
C70' H70E 0.98
C70' H70F 0.98
N1 Ge1 1.969(7)
N2 Ge1 1.978(6)
N3 Si1 1.751(8)
N3 Si2 1.767(8)
N3 Ge1 1.877(7)
N5 Sn1 2.157(6)
N6 Ge2 1.980(7)
N7 Ge2 1.970(7)
Fe1 Ge1 2.2869(14)
Fe1 Sn1 2.3957(12)
Fe2 Ge2 2.2897(14)
Fe2 Sn2 2.3955(13)
Sn1 Cl1 2.389(2)
Sn2 Cl2 2.391(2)
